data_4063717
loop_
_publ_author_name
'Tsutsumi, Hironori'
'Sunada, Yusuke'
'Nagashima, Hideo'

_publ_section_title
;
 Novel Disilaplatinacyclopentenes Bearing Dialkylsulfide Ligands:
 Preparation, Characterization, and Mechanistic Consideration of
 Hydrosilane Reduction of Carboxamides by Bifunctional Organohydrosilanes
;
_journal_issue 1
_journal_name_full Organometallics
_journal_page_first 68
_journal_paper_doi 10.1021/om100867f
_journal_volume 30
_journal_year 2011
_chemical_formula_moiety 'C15 H28 Pt S2 Si2 '
_chemical_formula_sum 'C15 H28 Pt S2 Si2'
_chemical_formula_weight 523.77
_space_group_IT_number 14
_symmetry_cell_setting monoclinic
_symmetry_Int_Tables_number 14
_symmetry_space_group_name_Hall '-P 2yn'
_symmetry_space_group_name_H-M 'P 1 21/n 1'
_cell_angle_alpha 90.0000
_cell_angle_beta 93.668(5)
_cell_angle_gamma 90.0000
_cell_formula_units_Z 4
_cell_length_a 8.787(2)
_cell_length_b 17.074(4)
_cell_length_c 12.779(3)
_cell_measurement_reflns_used 6719
_cell_measurement_temperature 113.1
_cell_measurement_theta_max 27.5
_cell_measurement_theta_min 3.1
_cell_volume 1913.3(8)
_computing_cell_refinement CrystalClear
_computing_data_collection CrystalClear
_computing_data_reduction CrystalStructure
_computing_publication_material 'CrystalStructure 3.8'
_computing_structure_refinement CRYSTALS
_computing_structure_solution SIR97
_diffrn_ambient_temperature 113
_diffrn_detector_area_resol_mean 7.31
_diffrn_measured_fraction_theta_full 0.996
_diffrn_measured_fraction_theta_max 0.996
_diffrn_measurement_device_type 'Rigaku Saturn'
_diffrn_measurement_method \w
_diffrn_radiation_type 'Mo K\a'
_diffrn_radiation_wavelength 0.71070
_diffrn_reflns_av_R_equivalents 0.110
_diffrn_reflns_limit_h_max 11
_diffrn_reflns_limit_h_min -8
_diffrn_reflns_limit_k_max 21
_diffrn_reflns_limit_k_min -22
_diffrn_reflns_limit_l_max 16
_diffrn_reflns_limit_l_min -16
_diffrn_reflns_number 15003
_diffrn_reflns_theta_full 27.48
_diffrn_reflns_theta_max 27.48
_exptl_absorpt_coefficient_mu 7.638
_exptl_absorpt_correction_T_max 0.683
_exptl_absorpt_correction_T_min 0.398
_exptl_absorpt_correction_type multi-scan
_exptl_absorpt_process_details 'Jacobson, R. (1998) Private communication'
_exptl_crystal_colour colorless
_exptl_crystal_density_diffrn 1.818
_exptl_crystal_density_method 'not measured'
_exptl_crystal_description plate
_exptl_crystal_F_000 1024.00
_exptl_crystal_size_max 0.10
_exptl_crystal_size_mid 0.08
_exptl_crystal_size_min 0.05
_refine_diff_density_max 3.90
_refine_diff_density_min -1.49
_refine_ls_extinction_method none
_refine_ls_goodness_of_fit_ref 1.005
_refine_ls_hydrogen_treatment refall
_refine_ls_number_parameters 209
_refine_ls_number_reflns 4367
_refine_ls_R_factor_gt 0.0464
_refine_ls_shift/su_max 0.0000
_refine_ls_structure_factor_coef Fsqd
_refine_ls_weighting_details 'w = 1/[0.0025Fo^2^ + 1.0000\s(Fo^2^)]/(4Fo^2^)'
_refine_ls_weighting_scheme calc
_refine_ls_wR_factor_ref 0.1569
_reflns_number_gt 4066
_reflns_number_total 4367
_reflns_threshold_expression F^2^>2.0\s(F^2^)
_cod_data_source_file om100867f_si_001.cif
_cod_data_source_block '_(SI2)Pt(S-S)(3)'
_cod_original_cell_volume 1913.1(9)
_cod_original_formula_sum 'C15 H28 Pt S2 Si2 '
_cod_database_code 4063717

loop_
_symmetry_equiv_pos_site_id
_symmetry_equiv_pos_as_xyz
1 +X,+Y,+Z
2 1/2-X,1/2+Y,1/2-Z
3 -X,-Y,-Z
4 1/2+X,1/2-Y,1/2+Z

loop_
_atom_site_label
_atom_site_type_symbol
_atom_site_fract_x
_atom_site_fract_y
_atom_site_fract_z
_atom_site_U_iso_or_equiv
_atom_site_adp_type
_atom_site_occupancy
_atom_site_symmetry_multiplicity
_atom_site_calc_flag
_atom_site_refinement_flags
Pt(1) Pt 0.14549(2) 0.435280(10) 0.701410(10) 0.00689(9) Uani 1.00 1 d .
S(1) S 0.08833(15) 0.49614(8) 0.86436(10) 0.0133(3) Uani 1.00 1 d .
S(2) S 0.36500(15) 0.51262(7) 0.66641(11) 0.0127(3) Uani 1.00 1 d .
Si(1) Si -0.05716(16) 0.34858(8) 0.70992(11) 0.0094(3) Uani 1.00 1 d .
Si(2) Si 0.19677(16) 0.36039(8) 0.55634(11) 0.0087(3) Uani 1.00 1 d .
C(1) C -0.0777(5) 0.2845(3) 0.5905(4) 0.0114(11) Uani 1.00 1 d .
C(2) C -0.1958(6) 0.2296(3) 0.5682(5) 0.0198(14) Uani 1.00 1 d .
C(3) C -0.1992(7) 0.1827(3) 0.4803(5) 0.0208(14) Uani 1.00 1 d .
C(4) C -0.0861(7) 0.1880(3) 0.4099(4) 0.0206(14) Uani 1.00 1 d .
C(5) C 0.0304(6) 0.2415(3) 0.4281(4) 0.0158(12) Uani 1.00 1 d .
C(6) C 0.0379(6) 0.2905(3) 0.5189(4) 0.0127(11) Uani 1.00 1 d .
C(7) C -0.2499(6) 0.3946(3) 0.7296(4) 0.0176(13) Uani 1.00 1 d .
C(8) C -0.0298(7) 0.2778(3) 0.8210(4) 0.0197(14) Uani 1.00 1 d .
C(9) C 0.2377(7) 0.4164(3) 0.4355(4) 0.0172(13) Uani 1.00 1 d .
C(10) C 0.3733(7) 0.2987(3) 0.5912(5) 0.0176(14) Uani 1.00 1 d .
C(11) C 0.2528(7) 0.5470(3) 0.9247(4) 0.0182(13) Uani 1.00 1 d .
C(12) C 0.3413(7) 0.6012(3) 0.8541(5) 0.0220(14) Uani 1.00 1 d .
C(13) C 0.4496(7) 0.5615(3) 0.7834(5) 0.0189(16) Uani 1.00 1 d .
C(14) C -0.0368(8) 0.5780(4) 0.8347(6) 0.0268(17) Uani 1.00 1 d .
C(15) C 0.2949(8) 0.5955(3) 0.5943(5) 0.0239(16) Uani 1.00 1 d .
H(1) H -0.2773 0.2272 0.6136 0.024 Uiso 1.00 1 c R
H(2) H -0.2770 0.1442 0.4705 0.025 Uiso 1.00 1 c R
H(3) H -0.0913 0.1569 0.3482 0.025 Uiso 1.00 1 c R
H(4) H 0.1096 0.2451 0.3811 0.019 Uiso 1.00 1 c R
H(5) H -0.2632 0.3986 0.8026 0.021 Uiso 1.00 1 c R
H(6) H -0.3288 0.3631 0.6975 0.021 Uiso 1.00 1 c R
H(7) H -0.2539 0.4454 0.6992 0.021 Uiso 1.00 1 c R
H(8) H 0.0212 0.2323 0.7984 0.023 Uiso 1.00 1 c R
H(9) H -0.1262 0.2633 0.8446 0.023 Uiso 1.00 1 c R
H(10) H 0.0297 0.3018 0.8768 0.023 Uiso 1.00 1 c R
H(11) H 0.1444 0.4248 0.3953 0.021 Uiso 1.00 1 c R
H(12) H 0.3056 0.3877 0.3951 0.021 Uiso 1.00 1 c R
H(13) H 0.2822 0.4655 0.4546 0.021 Uiso 1.00 1 c R
H(14) H 0.4619 0.3267 0.5744 0.021 Uiso 1.00 1 c R
H(15) H 0.3665 0.2514 0.5520 0.021 Uiso 1.00 1 c R
H(16) H 0.3795 0.2868 0.6640 0.021 Uiso 1.00 1 c R
H(17) H 0.2193 0.5773 0.9813 0.021 Uiso 1.00 1 c R
H(18) H 0.3227 0.5082 0.9512 0.021 Uiso 1.00 1 c R
H(19) H 0.2685 0.6298 0.8112 0.026 Uiso 1.00 1 c R
H(20) H 0.3994 0.6365 0.8982 0.026 Uiso 1.00 1 c R
H(21) H 0.5044 0.5228 0.8238 0.023 Uiso 1.00 1 c R
H(22) H 0.5186 0.5999 0.7610 0.023 Uiso 1.00 1 c R
H(23) H 0.0224 0.6238 0.8255 0.032 Uiso 1.00 1 c R
H(24) H -0.1015 0.5860 0.8905 0.032 Uiso 1.00 1 c R
H(25) H -0.0971 0.5674 0.7719 0.032 Uiso 1.00 1 c R
H(26) H 0.2919 0.5837 0.5216 0.029 Uiso 1.00 1 c R
H(27) H 0.3600 0.6392 0.6086 0.029 Uiso 1.00 1 c R
H(28) H 0.1950 0.6076 0.6137 0.029 Uiso 1.00 1 c R

loop_
_atom_site_aniso_label
_atom_site_aniso_U_11
_atom_site_aniso_U_22
_atom_site_aniso_U_33
_atom_site_aniso_U_12
_atom_site_aniso_U_13
_atom_site_aniso_U_23
Pt(1) 0.00842(19) 0.00507(19) 0.0071(2) -0.00077(5) -0.00032(12) -0.00085(5)
S(1) 0.0167(6) 0.0127(5) 0.0103(6) 0.0008(4) 0.0006(4) -0.0020(4)
S(2) 0.0121(5) 0.0096(6) 0.0165(6) -0.0047(4) 0.0011(4) -0.0029(4)
Si(1) 0.0094(6) 0.0077(6) 0.0112(6) -0.0001(4) 0.0024(5) 0.0012(5)
Si(2) 0.0104(6) 0.0079(6) 0.0078(6) -0.0016(4) -0.0003(4) -0.0004(4)
C(1) 0.012(2) 0.010(2) 0.011(2) 0.0009(18) -0.0063(18) 0.0009(18)
C(2) 0.011(2) 0.016(2) 0.033(3) -0.005(2) 0.010(2) -0.004(2)
C(3) 0.015(2) 0.019(2) 0.028(3) -0.006(2) -0.005(2) 0.002(2)
C(4) 0.031(3) 0.017(2) 0.013(2) 0.000(2) -0.006(2) -0.003(2)
C(5) 0.023(2) 0.015(2) 0.009(2) 0.004(2) -0.001(2) 0.0014(19)
C(6) 0.016(2) 0.011(2) 0.011(2) -0.004(2) 0.0042(19) 0.0010(19)
C(7) 0.013(2) 0.020(2) 0.020(2) -0.004(2) 0.006(2) -0.008(2)
C(8) 0.024(3) 0.019(2) 0.014(2) -0.003(2) -0.009(2) 0.004(2)
C(9) 0.023(2) 0.012(2) 0.017(2) -0.005(2) 0.006(2) 0.003(2)
C(10) 0.017(2) 0.017(2) 0.019(3) 0.006(2) 0.004(2) -0.008(2)
C(11) 0.018(2) 0.024(2) 0.011(2) 0.001(2) -0.008(2) -0.004(2)
C(12) 0.026(2) 0.017(2) 0.023(2) -0.007(2) -0.000(2) -0.003(2)
C(13) 0.016(3) 0.015(3) 0.025(3) -0.0084(19) -0.003(2) -0.005(2)
C(14) 0.018(3) 0.021(2) 0.041(4) 0.012(2) 0.003(2) -0.004(3)
C(15) 0.039(3) 0.012(2) 0.020(3) -0.008(2) -0.003(2) 0.001(2)

loop_
_atom_type_symbol
_atom_type_description
_atom_type_scat_dispersion_real
_atom_type_scat_dispersion_imag
_atom_type_scat_source
C C 0.003 0.002
;
International Tables for Crystallography
(1992, Vol. C, Tables 4.2.6.8 and 6.1.1.4)
;
H H 0.000 0.000
;
International Tables for Crystallography
(1992, Vol. C, Table 6.1.1.4)
;
Pt Pt -1.703 8.390
;
International Tables for Crystallography
(1992, Vol. C, Tables 4.2.6.8 and 6.1.1.4)
;
Si Si 0.082 0.070
;
International Tables for Crystallography
(1992, Vol. C, Tables 4.2.6.8 and 6.1.1.4)
;
S S 0.125 0.123
;
International Tables for Crystallography
(1992, Vol. C, Tables 4.2.6.8 and 6.1.1.4)
;

loop_
_geom_angle_atom_site_label_1
_geom_angle_atom_site_label_2
_geom_angle_atom_site_label_3
_geom_angle
_geom_angle_publ_flag
S(1) Pt(1) S(2) 97.94(4) yes
S(1) Pt(1) Si(1) 91.81(4) yes
S(1) Pt(1) Si(2) 172.11(4) yes
S(2) Pt(1) Si(1) 170.22(4) yes
S(2) Pt(1) Si(2) 87.42(4) yes
Si(1) Pt(1) Si(2) 82.81(4) yes
Pt(1) S(1) C(11) 111.7(2) yes
Pt(1) S(1) C(14) 108.1(2) yes
C(11) S(1) C(14) 100.2(3) yes
Pt(1) S(2) C(13) 112.8(2) yes
Pt(1) S(2) C(15) 106.2(2) yes
C(13) S(2) C(15) 99.8(2) yes
Pt(1) Si(1) C(1) 111.55(17) yes
Pt(1) Si(1) C(7) 115.81(18) yes
Pt(1) Si(1) C(8) 112.7(2) yes
C(1) Si(1) C(7) 108.0(2) yes
C(1) Si(1) C(8) 104.0(2) yes
C(7) Si(1) C(8) 103.9(2) yes
Pt(1) Si(2) C(6) 112.05(18) yes
Pt(1) Si(2) C(9) 115.79(19) yes
Pt(1) Si(2) C(10) 108.3(2) yes
C(6) Si(2) C(9) 107.1(2) yes
C(6) Si(2) C(10) 106.8(2) yes
C(9) Si(2) C(10) 106.2(2) yes
Si(1) C(1) C(2) 125.6(4) yes
Si(1) C(1) C(6) 116.7(3) yes
C(2) C(1) C(6) 117.7(4) yes
C(1) C(2) C(3) 121.8(5) yes
C(2) C(3) C(4) 120.8(5) yes
C(3) C(4) C(5) 119.3(5) yes
C(4) C(5) C(6) 121.3(5) yes
Si(2) C(6) C(1) 115.7(3) yes
Si(2) C(6) C(5) 125.1(4) yes
C(1) C(6) C(5) 119.1(4) yes
S(1) C(11) C(12) 117.2(4) yes
C(11) C(12) C(13) 116.2(5) yes
S(2) C(13) C(12) 117.0(4) yes
C(1) C(2) H(1) 118.5 no
C(3) C(2) H(1) 119.6 no
C(2) C(3) H(2) 119.1 no
C(4) C(3) H(2) 120.0 no
C(3) C(4) H(3) 120.3 no
C(5) C(4) H(3) 120.4 no
C(4) C(5) H(4) 120.2 no
C(6) C(5) H(4) 118.5 no
Si(1) C(7) H(5) 109.1 no
Si(1) C(7) H(6) 109.9 no
Si(1) C(7) H(7) 109.4 no
H(5) C(7) H(6) 109.5 no
H(5) C(7) H(7) 109.5 no
H(6) C(7) H(7) 109.5 no
Si(1) C(8) H(8) 109.7 no
Si(1) C(8) H(9) 109.6 no
Si(1) C(8) H(10) 109.1 no
H(8) C(8) H(9) 109.5 no
H(8) C(8) H(10) 109.5 no
H(9) C(8) H(10) 109.5 no
Si(2) C(9) H(11) 108.5 no
Si(2) C(9) H(12) 110.2 no
Si(2) C(9) H(13) 109.7 no
H(11) C(9) H(12) 109.5 no
H(11) C(9) H(13) 109.5 no
H(12) C(9) H(13) 109.5 no
Si(2) C(10) H(14) 109.6 no
Si(2) C(10) H(15) 108.8 no
Si(2) C(10) H(16) 110.0 no
H(14) C(10) H(15) 109.5 no
H(14) C(10) H(16) 109.5 no
H(15) C(10) H(16) 109.5 no
S(1) C(11) H(17) 107.8 no
S(1) C(11) H(18) 107.2 no
C(12) C(11) H(17) 108.2 no
C(12) C(11) H(18) 106.7 no
H(17) C(11) H(18) 109.5 no
C(11) C(12) H(19) 107.4 no
C(11) C(12) H(20) 107.8 no
C(13) C(12) H(19) 108.2 no
C(13) C(12) H(20) 107.7 no
H(19) C(12) H(20) 109.5 no
S(2) C(13) H(21) 107.0 no
S(2) C(13) H(22) 107.6 no
C(12) C(13) H(21) 107.7 no
C(12) C(13) H(22) 107.9 no
H(21) C(13) H(22) 109.5 no
S(1) C(14) H(23) 109.4 no
S(1) C(14) H(24) 109.8 no
S(1) C(14) H(25) 109.2 no
H(23) C(14) H(24) 109.5 no
H(23) C(14) H(25) 109.5 no
H(24) C(14) H(25) 109.5 no
S(2) C(15) H(26) 109.0 no
S(2) C(15) H(27) 109.9 no
S(2) C(15) H(28) 109.5 no
H(26) C(15) H(27) 109.5 no
H(26) C(15) H(28) 109.5 no
H(27) C(15) H(28) 109.5 no

loop_
_geom_bond_atom_site_label_1
_geom_bond_atom_site_label_2
_geom_bond_distance
_geom_bond_publ_flag
Pt(1) S(1) 2.4087(13) yes
Pt(1) S(2) 2.4029(13) yes
Pt(1) Si(1) 2.3234(14) yes
Pt(1) Si(2) 2.3198(14) yes
S(1) C(11) 1.815(6) yes
S(1) C(14) 1.804(7) yes
S(2) C(13) 1.828(6) yes
S(2) C(15) 1.777(6) yes
Si(1) C(1) 1.877(5) yes
Si(1) C(7) 1.899(5) yes
Si(1) C(8) 1.869(6) yes
Si(2) C(6) 1.875(5) yes
Si(2) C(9) 1.871(6) yes
Si(2) C(10) 1.904(6) yes
C(1) C(2) 1.414(7) yes
C(1) C(6) 1.414(7) yes
C(2) C(3) 1.379(9) yes
C(3) C(4) 1.385(9) yes
C(4) C(5) 1.380(8) yes
C(5) C(6) 1.428(7) yes
C(11) C(12) 1.539(9) yes
C(12) C(13) 1.514(9) yes
C(2) H(1) 0.950 no
C(3) H(2) 0.950 no
C(4) H(3) 0.950 no
C(5) H(4) 0.950 no
C(7) H(5) 0.950 no
C(7) H(6) 0.950 no
C(7) H(7) 0.950 no
C(8) H(8) 0.950 no
C(8) H(9) 0.950 no
C(8) H(10) 0.950 no
C(9) H(11) 0.950 no
C(9) H(12) 0.950 no
C(9) H(13) 0.950 no
C(10) H(14) 0.950 no
C(10) H(15) 0.950 no
C(10) H(16) 0.950 no
C(11) H(17) 0.950 no
C(11) H(18) 0.950 no
C(12) H(19) 0.950 no
C(12) H(20) 0.950 no
C(13) H(21) 0.950 no
C(13) H(22) 0.950 no
C(14) H(23) 0.950 no
C(14) H(24) 0.950 no
C(14) H(25) 0.950 no
C(15) H(26) 0.950 no
C(15) H(27) 0.950 no
C(15) H(28) 0.950 no

loop_
_geom_contact_atom_site_label_1
_geom_contact_atom_site_label_2
_geom_contact_distance
_geom_contact_site_symmetry_2
C(1) C(15) 3.583(8) 3_566
C(3) C(8) 3.504(8) 4_454
C(8) C(3) 3.504(8) 4_555
C(15) C(1) 3.583(8) 3_566
Pt(1) H(3) 3.285 4_555
S(1) H(2) 2.963 4_555
S(1) H(24) 3.428 3_567
S(2) H(7) 3.540 1_655
S(2) H(12) 3.490 3_666
S(2) H(13) 3.571 3_666
C(1) H(20) 2.972 2_546
C(1) H(26) 3.211 3_566
C(1) H(28) 3.305 3_566
C(2) H(10) 3.366 4_454
C(2) H(14) 3.439 1_455
C(2) H(20) 3.058 2_546
C(2) H(22) 3.414 2_546
C(2) H(24) 3.095 2_446
C(2) H(26) 3.474 3_566
C(2) H(27) 3.434 3_566
C(3) H(8) 3.579 4_454
C(3) H(10) 2.662 4_454
C(3) H(18) 3.288 4_454
C(3) H(20) 3.075 2_546
C(3) H(24) 2.981 2_446
C(3) H(27) 3.512 3_566
C(4) H(5) 3.552 4_554
C(4) H(10) 3.380 4_454
C(4) H(16) 3.167 4_454
C(4) H(18) 3.493 4_454
C(4) H(20) 2.994 2_546
C(5) H(5) 3.457 4_554
C(5) H(9) 3.265 4_554
C(5) H(16) 3.579 4_454
C(5) H(20) 2.888 2_546
C(5) H(28) 3.274 3_566
C(6) H(20) 2.875 2_546
C(6) H(28) 3.106 3_566
C(7) H(3) 3.556 4_455
C(7) H(4) 3.357 4_455
C(7) H(13) 3.353 3_566
C(7) H(14) 3.324 1_455
C(7) H(21) 3.351 1_455
C(7) H(26) 3.229 3_566
C(8) H(2) 3.133 4_555
C(8) H(4) 3.331 4_455
C(8) H(12) 3.338 4_455
C(8) H(15) 3.184 4_455
C(8) H(22) 3.215 2_546
C(8) H(27) 2.909 2_546
C(9) H(7) 2.929 3_566
C(9) H(9) 3.518 4_554
C(9) H(22) 3.414 3_666
C(9) H(25) 2.865 3_566
C(10) H(1) 3.299 1_655
C(10) H(3) 3.364 4_555
C(10) H(6) 3.073 1_655
C(10) H(9) 3.325 4_554
C(10) H(10) 3.582 4_554
C(10) H(19) 3.409 2_546
C(10) H(23) 3.281 2_546
C(11) H(2) 3.331 4_555
C(11) H(24) 3.592 3_567
C(12) H(8) 3.250 2_556
C(12) H(15) 3.410 2_556
C(13) H(7) 3.498 1_655
C(13) H(8) 3.115 2_556
C(13) H(12) 3.347 3_666
C(14) H(1) 3.119 2_456
C(14) H(2) 3.267 2_456
C(14) H(11) 3.029 3_566
C(14) H(15) 3.581 2_556
C(15) H(8) 3.109 2_556
C(15) H(12) 3.516 3_666
C(15) H(14) 3.401 3_666
H(1) C(10) 3.299 1_455
H(1) C(14) 3.119 2_446
H(1) H(10) 3.409 4_454
H(1) H(14) 2.871 1_455
H(1) H(15) 3.205 1_455
H(1) H(16) 3.286 1_455
H(1) H(22) 3.462 2_546
H(1) H(23) 2.929 2_446
H(1) H(24) 2.634 2_446
H(1) H(25) 3.318 2_446
H(2) S(1) 2.963 4_454
H(2) C(8) 3.133 4_454
H(2) C(11) 3.331 4_454
H(2) C(14) 3.267 2_446
H(2) H(8) 3.453 4_454
H(2) H(10) 2.215 4_454
H(2) H(18) 2.763 4_454
H(2) H(23) 3.505 2_446
H(2) H(24) 2.350 2_446
H(3) Pt(1) 3.285 4_454
H(3) C(7) 3.556 4_554
H(3) C(10) 3.364 4_454
H(3) H(5) 3.125 4_554
H(3) H(6) 3.116 4_554
H(3) H(10) 3.445 4_454
H(3) H(14) 3.570 4_454
H(3) H(16) 2.539 4_454
H(3) H(18) 3.222 4_454
H(3) H(20) 3.575 2_546
H(3) H(21) 3.203 4_454
H(4) C(7) 3.357 4_554
H(4) C(8) 3.331 4_554
H(4) H(5) 2.902 4_554
H(4) H(6) 3.062 4_554
H(4) H(9) 2.401 4_554
H(4) H(16) 3.371 4_454
H(4) H(20) 3.380 2_546
H(4) H(23) 3.597 3_566
H(5) C(4) 3.552 4_455
H(5) C(5) 3.457 4_455
H(5) H(3) 3.125 4_455
H(5) H(4) 2.902 4_455
H(5) H(17) 2.794 3_567
H(5) H(18) 3.593 3_567
H(5) H(21) 2.968 1_455
H(6) C(10) 3.073 1_455
H(6) H(3) 3.116 4_455
H(6) H(4) 3.062 4_455
H(6) H(13) 3.551 3_566
H(6) H(14) 2.423 1_455
H(6) H(16) 2.882 1_455
H(6) H(21) 3.534 1_455
H(6) H(26) 2.980 3_566
H(7) S(2) 3.540 1_455
H(7) C(9) 2.929 3_566
H(7) C(13) 3.498 1_455
H(7) H(11) 2.728 3_566
H(7) H(12) 3.115 3_566
H(7) H(13) 2.485 3_566
H(7) H(14) 3.518 1_455
H(7) H(21) 3.038 1_455
H(7) H(22) 3.434 1_455
H(7) H(26) 2.862 3_566
H(8) C(3) 3.579 4_555
H(8) C(12) 3.250 2_546
H(8) C(13) 3.115 2_546
H(8) C(15) 3.109 2_546
H(8) H(2) 3.453 4_555
H(8) H(12) 3.101 4_455
H(8) H(19) 2.962 2_546
H(8) H(20) 3.114 2_546
H(8) H(22) 2.403 2_546
H(8) H(27) 2.208 2_546
H(8) H(28) 3.414 2_546
H(9) C(5) 3.265 4_455
H(9) C(9) 3.518 4_455
H(9) C(10) 3.325 4_455
H(9) H(4) 2.401 4_455
H(9) H(12) 2.734 4_455
H(9) H(14) 3.360 4_455
H(9) H(15) 2.667 4_455
H(9) H(22) 3.266 2_546
H(9) H(27) 3.186 2_546
H(10) C(2) 3.366 4_555
H(10) C(3) 2.662 4_555
H(10) C(4) 3.380 4_555
H(10) C(10) 3.582 4_455
H(10) H(1) 3.409 4_555
H(10) H(2) 2.215 4_555
H(10) H(3) 3.445 4_555
H(10) H(14) 3.426 4_455
H(10) H(15) 2.883 4_455
H(10) H(17) 3.585 3_567
H(10) H(24) 3.559 3_567
H(10) H(27) 2.943 2_546
H(11) C(14) 3.029 3_566
H(11) H(7) 2.728 3_566
H(11) H(23) 3.204 3_566
H(11) H(25) 2.154 3_566
H(11) H(28) 3.028 3_566
H(12) S(2) 3.490 3_666
H(12) C(8) 3.338 4_554
H(12) C(13) 3.347 3_666
H(12) C(15) 3.516 3_666
H(12) H(7) 3.115 3_566
H(12) H(8) 3.101 4_554
H(12) H(9) 2.734 4_554
H(12) H(22) 2.608 3_666
H(12) H(25) 2.827 3_566
H(12) H(27) 2.977 3_666
H(13) S(2) 3.571 3_666
H(13) C(7) 3.353 3_566
H(13) H(6) 3.551 3_566
H(13) H(7) 2.485 3_566
H(13) H(22) 3.539 3_666
H(13) H(25) 3.277 3_566
H(14) C(2) 3.439 1_655
H(14) C(7) 3.324 1_655
H(14) C(15) 3.401 3_666
H(14) H(1) 2.871 1_655
H(14) H(3) 3.570 4_555
H(14) H(6) 2.423 1_655
H(14) H(7) 3.518 1_655
H(14) H(9) 3.360 4_554
H(14) H(10) 3.426 4_554
H(14) H(26) 2.977 3_666
H(14) H(27) 2.954 3_666
H(15) C(8) 3.184 4_554
H(15) C(12) 3.410 2_546
H(15) C(14) 3.581 2_546
H(15) H(1) 3.205 1_655
H(15) H(9) 2.667 4_554
H(15) H(10) 2.883 4_554
H(15) H(17) 3.091 2_546
H(15) H(19) 3.007 2_546
H(15) H(20) 3.147 2_546
H(15) H(23) 2.821 2_546
H(15) H(24) 3.548 2_546
H(16) C(4) 3.167 4_555
H(16) C(5) 3.579 4_555
H(16) H(1) 3.286 1_655
H(16) H(3) 2.539 4_555
H(16) H(4) 3.371 4_555
H(16) H(6) 2.882 1_655
H(16) H(19) 3.006 2_546
H(16) H(23) 2.915 2_546
H(17) H(5) 2.794 3_567
H(17) H(10) 3.585 3_567
H(17) H(15) 3.091 2_556
H(17) H(24) 3.427 3_567
H(18) C(3) 3.288 4_555
H(18) C(4) 3.493 4_555
H(18) H(2) 2.763 4_555
H(18) H(3) 3.222 4_555
H(18) H(5) 3.593 3_567
H(18) H(18) 3.294 3_667
H(18) H(21) 3.209 3_667
H(18) H(24) 3.311 3_567
H(19) C(10) 3.409 2_556
H(19) H(8) 2.962 2_556
H(19) H(15) 3.007 2_556
H(19) H(16) 3.006 2_556
H(20) C(1) 2.972 2_556
H(20) C(2) 3.058 2_556
H(20) C(3) 3.075 2_556
H(20) C(4) 2.994 2_556
H(20) C(5) 2.888 2_556
H(20) C(6) 2.875 2_556
H(20) H(3) 3.575 2_556
H(20) H(4) 3.380 2_556
H(20) H(8) 3.114 2_556
H(20) H(15) 3.147 2_556
H(21) C(7) 3.351 1_655
H(21) H(3) 3.203 4_555
H(21) H(5) 2.968 1_655
H(21) H(6) 3.534 1_655
H(21) H(7) 3.038 1_655
H(21) H(18) 3.209 3_667
H(22) C(2) 3.414 2_556
H(22) C(8) 3.215 2_556
H(22) C(9) 3.414 3_666
H(22) H(1) 3.462 2_556
H(22) H(7) 3.434 1_655
H(22) H(8) 2.403 2_556
H(22) H(9) 3.266 2_556
H(22) H(12) 2.608 3_666
H(22) H(13) 3.539 3_666
H(22) H(25) 3.416 1_655
H(23) C(10) 3.281 2_556
H(23) H(1) 2.929 2_456
H(23) H(2) 3.505 2_456
H(23) H(4) 3.597 3_566
H(23) H(11) 3.204 3_566
H(23) H(15) 2.821 2_556
H(23) H(16) 2.915 2_556
H(24) S(1) 3.428 3_567
H(24) C(2) 3.095 2_456
H(24) C(3) 2.981 2_456
H(24) C(11) 3.592 3_567
H(24) H(1) 2.634 2_456
H(24) H(2) 2.350 2_456
H(24) H(10) 3.559 3_567
H(24) H(15) 3.548 2_556
H(24) H(17) 3.427 3_567
H(24) H(18) 3.311 3_567
H(25) C(9) 2.865 3_566
H(25) H(1) 3.318 2_456
H(25) H(11) 2.154 3_566
H(25) H(12) 2.827 3_566
H(25) H(13) 3.277 3_566
H(25) H(22) 3.416 1_455
H(26) C(1) 3.211 3_566
H(26) C(2) 3.474 3_566
H(26) C(7) 3.229 3_566
H(26) H(6) 2.980 3_566
H(26) H(7) 2.862 3_566
H(26) H(14) 2.977 3_666
H(27) C(2) 3.434 3_566
H(27) C(3) 3.512 3_566
H(27) C(8) 2.909 2_556
H(27) H(8) 2.208 2_556
H(27) H(9) 3.186 2_556
H(27) H(10) 2.943 2_556
H(27) H(12) 2.977 3_666
H(27) H(14) 2.954 3_666
H(28) C(1) 3.305 3_566
H(28) C(5) 3.274 3_566
H(28) C(6) 3.106 3_566
H(28) H(8) 3.414 2_556
H(28) H(11) 3.028 3_566

loop_
_geom_torsion_atom_site_label_1
_geom_torsion_atom_site_label_2
_geom_torsion_atom_site_label_3
_geom_torsion_atom_site_label_4
_geom_torsion
S(1) Pt(1) S(2) C(13) 19.4(2)
S(1) Pt(1) S(2) C(15) -88.9(2)
S(2) Pt(1) S(1) C(11) -20.6(2)
S(2) Pt(1) S(1) C(14) 88.6(2)
S(1) Pt(1) Si(1) C(1) 176.84(17)
S(1) Pt(1) Si(1) C(7) 52.8(2)
S(1) Pt(1) Si(1) C(8) -66.6(2)
Si(1) Pt(1) S(1) C(11) 158.6(2)
Si(1) Pt(1) S(1) C(14) -92.1(2)
S(1) Pt(1) Si(2) C(6) 56.9(4)
S(1) Pt(1) Si(2) C(9) -179.9(3)
S(1) Pt(1) Si(2) C(10) -60.7(4)
Si(2) Pt(1) S(1) C(11) 111.8(3)
Si(2) Pt(1) S(1) C(14) -139.0(4)
S(2) Pt(1) Si(1) C(1) -7.7(3)
S(2) Pt(1) Si(1) C(7) -131.7(3)
S(2) Pt(1) Si(1) C(8) 108.9(3)
Si(1) Pt(1) S(2) C(13) -156.1(3)
Si(1) Pt(1) S(2) C(15) 95.6(3)
S(2) Pt(1) Si(2) C(6) -170.19(18)
S(2) Pt(1) Si(2) C(9) -46.9(2)
S(2) Pt(1) Si(2) C(10) 72.2(2)
Si(2) Pt(1) S(2) C(13) -154.8(2)
Si(2) Pt(1) S(2) C(15) 96.9(2)
Si(1) Pt(1) Si(2) C(6) 9.59(18)
Si(1) Pt(1) Si(2) C(9) 132.8(2)
Si(1) Pt(1) Si(2) C(10) -108.0(2)
Si(2) Pt(1) Si(1) C(1) -8.96(17)
Si(2) Pt(1) Si(1) C(7) -133.0(2)
Si(2) Pt(1) Si(1) C(8) 107.6(2)
Pt(1) S(1) C(11) C(12) 47.6(5)
C(14) S(1) C(11) C(12) -66.7(5)
Pt(1) S(2) C(13) C(12) -44.7(4)
C(15) S(2) C(13) C(12) 67.6(5)
Pt(1) Si(1) C(1) C(2) -175.3(4)
Pt(1) Si(1) C(1) C(6) 6.7(4)
C(7) Si(1) C(1) C(2) -47.0(5)
C(7) Si(1) C(1) C(6) 135.1(4)
C(8) Si(1) C(1) C(2) 62.9(5)
C(8) Si(1) C(1) C(6) -115.0(4)
Pt(1) Si(2) C(6) C(1) -8.8(4)
Pt(1) Si(2) C(6) C(5) 174.5(4)
C(9) Si(2) C(6) C(1) -136.8(4)
C(9) Si(2) C(6) C(5) 46.5(5)
C(10) Si(2) C(6) C(1) 109.7(4)
C(10) Si(2) C(6) C(5) -67.0(5)
Si(1) C(1) C(2) C(3) -177.5(4)
Si(1) C(1) C(6) Si(2) 1.3(5)
Si(1) C(1) C(6) C(5) 178.2(3)
C(2) C(1) C(6) Si(2) -176.9(4)
C(2) C(1) C(6) C(5) 0.1(5)
C(6) C(1) C(2) C(3) 0.4(8)
C(1) C(2) C(3) C(4) -0.2(7)
C(2) C(3) C(4) C(5) -0.5(9)
C(3) C(4) C(5) C(6) 1.0(8)
C(4) C(5) C(6) Si(2) 175.8(4)
C(4) C(5) C(6) C(1) -0.8(8)
S(1) C(11) C(12) C(13) -78.7(6)
C(11) C(12) C(13) S(2) 76.3(6)
